data_7039096
loop_
_publ_author_name
'Postle, Shawn'
'Podgorny, Vitali'
'Stephan, Douglas W.'

_publ_section_title
;
 Electrophilic phosphonium cations (EPCs) with perchlorinated-aryl
 substituents: towards air-stable phosphorus-based Lewis acid catalysts.
;
_journal_issue 37
_journal_name_full 'Dalton transactions (Cambridge, England : 2003)'
_journal_page_first 14651
_journal_page_last 14657
_journal_paper_doi 10.1039/c6dt01339b
_journal_volume 45
_journal_year 2016
_chemical_formula_moiety 'C18 H10 Cl5 P'
_chemical_formula_sum 'C18 H10 Cl5 P'
_chemical_formula_weight 434.52
_space_group_crystal_system orthorhombic
_space_group_IT_number 61
_space_group_name_Hall '-P 2ac 2ab'
_space_group_name_H-M_alt 'P b c a'
_symmetry_Int_Tables_number 61
_symmetry_space_group_name_Hall '-P 2ac 2ab'
_symmetry_space_group_name_H-M 'P b c a'
_audit_creation_date 2016-03-08
_audit_creation_method
;
Olex2 1.2
(compiled 2016.02.19 svn.r3266 for OlexSys, GUI svn.r5155)
;
_audit_update_record
;
2016-04-04 deposited with the CCDC.
2016-04-25 downloaded from the CCDC.
;
_cell_angle_alpha 90
_cell_angle_beta 90
_cell_angle_gamma 90
_cell_formula_units_Z 8
_cell_length_a 10.8832(6)
_cell_length_b 11.0570(5)
_cell_length_c 29.4458(15)
_cell_measurement_reflns_used 7546
_cell_measurement_temperature 150(2)
_cell_measurement_theta_max 26.75
_cell_measurement_theta_min 2.33
_cell_volume 3543.4(3)
_computing_molecular_graphics 'Olex2 (Dolomanov et al., 2009)'
_computing_publication_material 'Olex2 (Dolomanov et al., 2009)'
_computing_structure_refinement 'olex2.refine (Bourhis et al., 2015)'
_diffrn_ambient_temperature 149.95
_diffrn_measured_fraction_theta_full 0.9971
_diffrn_measured_fraction_theta_max 0.9971
_diffrn_measurement_device_type 'Bruker APEX-II CCD'
_diffrn_measurement_method '\f and \w scans'
_diffrn_radiation_type 'Mo K\a'
_diffrn_radiation_wavelength 0.71073
_diffrn_reflns_av_R_equivalents 0.1077
_diffrn_reflns_av_unetI/netI 0.0647
_diffrn_reflns_limit_h_max 14
_diffrn_reflns_limit_h_min -12
_diffrn_reflns_limit_k_max 12
_diffrn_reflns_limit_k_min -14
_diffrn_reflns_limit_l_max 37
_diffrn_reflns_limit_l_min -38
_diffrn_reflns_number 56334
_diffrn_reflns_theta_full 27.5326
_diffrn_reflns_theta_max 27.53
_diffrn_reflns_theta_min 2.33
_diffrn_standards_number 0
_exptl_absorpt_coefficient_mu 0.906
_exptl_absorpt_correction_T_max 0.7456
_exptl_absorpt_correction_T_min 0.6797
_exptl_absorpt_correction_type multi-scan
_exptl_absorpt_process_details
;
SADABS-2014/5 (Bruker,2014/5) was used for absorption correction.
wR2(int) was 0.0777 before and 0.0689 after correction.
The Ratio of minimum to maximum transmission is 0.9116.
The \l/2 correction factor is 0.00150.
;
_exptl_crystal_colour colourless
_exptl_crystal_colour_primary colourless
_exptl_crystal_density_diffrn 1.6289
_exptl_crystal_description rectangular
_exptl_crystal_F_000 1751.1942
_exptl_crystal_size_max 0.4
_exptl_crystal_size_mid 0.2
_exptl_crystal_size_min 0.2
_refine_diff_density_max 0.5089
_refine_diff_density_min -0.6033
_refine_diff_density_rms 0.1362
_refine_ls_d_res_high 0.7688
_refine_ls_d_res_low 8.7517
_refine_ls_goodness_of_fit_ref 0.8411
_refine_ls_hydrogen_treatment mixed
_refine_ls_matrix_type full
_refine_ls_number_constraints 20
_refine_ls_number_parameters 216
_refine_ls_number_reflns 4072
_refine_ls_number_restraints 0
_refine_ls_restrained_S_all 0.8411
_refine_ls_R_factor_all 0.0593
_refine_ls_R_factor_gt 0.0297
_refine_ls_shift/su_max 0.0000
_refine_ls_shift/su_mean 0.0000
_refine_ls_structure_factor_coef Fsqd
_refine_ls_weighting_details 'w=1/[\s^2^(Fo^2^)+(0.0300P)^2^] where P=(Fo^2^+2Fc^2^)/3'
_refine_ls_weighting_scheme calc
_refine_ls_wR_factor_gt 0.0574
_refine_ls_wR_factor_ref 0.0630
_reflns_Friedel_coverage 0.0
_reflns_limit_h_max 14
_reflns_limit_h_min 0
_reflns_limit_k_max 14
_reflns_limit_k_min 0
_reflns_limit_l_max 38
_reflns_limit_l_min 0
_reflns_number_gt 2778
_reflns_number_total 4072
_reflns_threshold_expression I>=2u(I)
_cod_data_source_file c6dt01339b2.cif
_cod_data_source_block SP018_0m
_cod_depositor_comments 'Adding full bibliography for 7039093--7039097.cif.'
_cod_database_code 7039096
_olex2_refinement_description
;
1. Fixed Uiso
 At 1.2 times of:
  All C(H) groups
2.a Aromatic/amide H refined with riding coordinates:
 C1(H1), C2(H2), C3(H3), C9(H9), C10(H10), C11(H11), C13(H13), C14(H14),
 C17(H17), C18(H18)
;
_olex2_submission_special_instructions 'No special instructions were received'

loop_
_space_group_symop_id
_space_group_symop_operation_xyz
1 x,y,z
2 x+1/2,-y+1/2,-z
3 -x,y+1/2,-z+1/2
4 -x+1/2,-y,z+1/2
5 -x,-y,-z
6 -x-1/2,y-1/2,z
7 x,-y-1/2,z-1/2
8 x-1/2,y,-z-1/2

loop_
_atom_site_label
_atom_site_type_symbol
_atom_site_fract_x
_atom_site_fract_y
_atom_site_fract_z
_atom_site_U_iso_or_equiv
_atom_site_adp_type
_atom_site_occupancy
_atom_site_refinement_flags_posn
P1 P 0.09613(5) 1.04637(4) 0.884732(19) 0.01956(14) Uani 1.000000 .
Cl2 Cl 0.13906(5) 0.97089(5) 0.669858(18) 0.02710(14) Uani 1.000000 .
Cl3 Cl 0.28862(5) 0.82813(4) 0.834398(18) 0.02385(13) Uani 1.000000 .
Cl4 Cl 0.31957(5) 0.82829(4) 0.731611(19) 0.02318(13) Uani 1.000000 .
Cl5 Cl -0.06397(5) 1.13195(4) 0.713462(19) 0.02518(14) Uani 1.000000 .
Cl6 Cl -0.07820(5) 1.15998(4) 0.817207(19) 0.02599(14) Uani 1.000000 .
C1 C 0.4337(2) 0.8952(2) 0.96040(8) 0.0332(6) Uani 1.000000 .
H1 H 0.5049(2) 0.8654(2) 0.97532(8) 0.0398(7) Uiso 1.000000 R
C2 C 0.3243(2) 0.8343(2) 0.96411(8) 0.0302(6) Uani 1.000000 .
H2 H 0.3196(2) 0.7630(2) 0.98204(8) 0.0362(7) Uiso 1.000000 R
C3 C 0.2198(2) 0.87659(18) 0.94166(7) 0.0230(5) Uani 1.000000 .
H3 H 0.1443(2) 0.83419(18) 0.94448(7) 0.0276(6) Uiso 1.000000 R
C4 C 0.22588(19) 0.98050(17) 0.91520(7) 0.0195(5) Uani 1.000000 .
C5 C 0.11198(18) 1.00294(16) 0.82383(7) 0.0156(5) Uani 1.000000 .
C6 C 0.03344(18) 1.06646(16) 0.79444(7) 0.0179(5) Uani 1.000000 .
C7 C 0.03906(18) 1.05550(16) 0.74760(7) 0.0182(5) Uani 1.000000 .
C8 C 0.12866(19) 0.98232(16) 0.72795(7) 0.0176(5) Uani 1.000000 .
C9 C -0.2395(2) 0.82003(19) 0.92869(7) 0.0291(6) Uani 1.000000 .
H9 H -0.3106(2) 0.77615(19) 0.93758(7) 0.0349(7) Uiso 1.000000 R
C10 C -0.2116(2) 0.9284(2) 0.94973(8) 0.0320(6) Uani 1.000000 .
H10 H -0.2626(2) 0.9584(2) 0.97337(8) 0.0384(7) Uiso 1.000000 R
C11 C -0.1092(2) 0.99276(18) 0.93623(7) 0.0258(5) Uani 1.000000 .
H11 H -0.0903(2) 1.06710(18) 0.95081(7) 0.0309(6) Uiso 1.000000 R
C12 C -0.03343(19) 0.95070(17) 0.90166(7) 0.0188(5) Uani 1.000000 .
C13 C -0.06197(19) 0.84009(17) 0.88129(7) 0.0217(5) Uani 1.000000 .
H13 H -0.01070(19) 0.80887(17) 0.85796(7) 0.0261(6) Uiso 1.000000 R
C14 C -0.16494(19) 0.77562(18) 0.89500(7) 0.0245(5) Uani 1.000000 .
H14 H -0.18385(19) 0.70046(18) 0.88101(7) 0.0294(6) Uiso 1.000000 R
C15 C 0.19624(18) 0.92441(16) 0.80299(7) 0.0164(5) Uani 1.000000 .
C16 C 0.20757(18) 0.91775(16) 0.75563(7) 0.0165(5) Uani 1.000000 .
C17 C 0.4402(2) 1.0011(2) 0.93469(8) 0.0319(6) Uani 1.000000 .
H17 H 0.5156(2) 1.0439(2) 0.93229(8) 0.0383(7) Uiso 1.000000 R
C18 C 0.3369(2) 1.04331(19) 0.91281(7) 0.0254(5) Uani 1.000000 .
H18 H 0.3413(2) 1.11625(19) 0.89584(7) 0.0305(6) Uiso 1.000000 R

loop_
_atom_site_aniso_label
_atom_site_aniso_U_11
_atom_site_aniso_U_22
_atom_site_aniso_U_33
_atom_site_aniso_U_12
_atom_site_aniso_U_13
_atom_site_aniso_U_23
P1 0.0216(3) 0.0164(2) 0.0207(3) -0.0002(2) -0.0018(3) -0.0025(2)
Cl2 0.0380(4) 0.0259(3) 0.0174(3) -0.0024(2) -0.0005(3) 0.0028(2)
Cl3 0.0278(3) 0.0221(2) 0.0217(3) 0.0106(2) -0.0055(2) -0.0009(2)
Cl4 0.0213(3) 0.0230(2) 0.0253(3) 0.0023(2) 0.0044(2) -0.0033(2)
Cl5 0.0243(3) 0.0227(2) 0.0286(3) 0.0002(2) -0.0083(3) 0.0079(2)
Cl6 0.0223(3) 0.0241(2) 0.0316(3) 0.0086(2) 0.0011(3) 0.0013(2)
C1 0.0255(14) 0.0509(15) 0.0231(14) 0.0085(12) -0.0070(11) -0.0068(12)
C2 0.0366(15) 0.0347(12) 0.0192(13) 0.0095(11) 0.0001(11) 0.0007(10)
C3 0.0261(13) 0.0267(10) 0.0163(12) 0.0003(10) 0.0016(10) -0.0010(10)
C4 0.0212(12) 0.0225(10) 0.0147(11) -0.0004(9) -0.0016(10) -0.0054(9)
C5 0.0133(11) 0.0143(9) 0.0193(12) -0.0034(8) -0.0011(9) 0.0010(9)
C6 0.0140(11) 0.0131(9) 0.0266(13) -0.0013(8) 0.0001(10) 0.0002(9)
C7 0.0167(12) 0.0139(9) 0.0240(12) -0.0029(8) -0.0056(10) 0.0058(9)
C8 0.0218(12) 0.0155(9) 0.0155(11) -0.0066(8) -0.0018(10) 0.0005(9)
C9 0.0249(13) 0.0331(12) 0.0293(14) -0.0035(10) 0.0033(11) 0.0062(11)
C10 0.0302(14) 0.0369(13) 0.0290(14) 0.0040(11) 0.0126(12) -0.0022(11)
C11 0.0300(14) 0.0230(11) 0.0243(13) 0.0025(9) 0.0029(11) -0.0061(10)
C12 0.0202(12) 0.0199(10) 0.0162(12) 0.0027(9) -0.0010(10) 0.0014(9)
C13 0.0243(12) 0.0225(10) 0.0184(12) 0.0033(9) 0.0003(10) -0.0015(9)
C14 0.0263(13) 0.0238(11) 0.0235(13) -0.0028(10) -0.0036(11) -0.0012(10)
C15 0.0150(11) 0.0135(9) 0.0206(12) -0.0017(8) -0.0024(10) 0.0021(8)
C16 0.0157(12) 0.0129(9) 0.0209(12) -0.0023(8) -0.0000(9) -0.0010(9)
C17 0.0220(14) 0.0452(14) 0.0286(14) -0.0047(11) -0.0026(12) -0.0080(11)
C18 0.0264(13) 0.0282(11) 0.0216(13) -0.0037(10) -0.0001(11) -0.0045(10)

loop_
_atom_type_symbol
_atom_type_scat_dispersion_real
_atom_type_scat_dispersion_imag
_atom_type_scat_Cromer_Mann_a1
_atom_type_scat_Cromer_Mann_a2
_atom_type_scat_Cromer_Mann_a3
_atom_type_scat_Cromer_Mann_a4
_atom_type_scat_Cromer_Mann_b1
_atom_type_scat_Cromer_Mann_b2
_atom_type_scat_Cromer_Mann_b3
_atom_type_scat_Cromer_Mann_b4
_atom_type_scat_Cromer_Mann_c
_atom_type_scat_source
_atom_type_scat_dispersion_source
H 0.00000 0.00000 0.49300 0.32291 0.14019 0.04081 10.51090 26.12570 3.14236 57.79970 0.0030380000826 'International Tables Volume C Table 6.1.1.4 (pp. 500-502)' 'Henke, Gullikson and Davis, At. Data and Nucl. Data Tables, 1993, 54, 2'
C 0.00347 0.00161 2.31000 1.02000 1.58860 0.86500 20.84390 10.20750 0.56870 51.65120 0.215599998832 'International Tables Volume C Table 6.1.1.4 (pp. 500-502)' 'Henke, Gullikson and Davis, At. Data and Nucl. Data Tables, 1993, 54, 2'
Cl 0.14873 0.16029 11.46040 7.19640 6.25560 1.64550 0.01040 1.16620 18.51940 47.77840 -9.55739974976 'International Tables Volume C Table 6.1.1.4 (pp. 500-502)' 'Henke, Gullikson and Davis, At. Data and Nucl. Data Tables, 1993, 54, 2'
P 0.10434 0.09671 6.43450 4.17910 1.78000 1.49080 1.90670 27.15700 0.52600 68.16450 1.11489999294 'International Tables Volume C Table 6.1.1.4 (pp. 500-502)' 'Henke, Gullikson and Davis, At. Data and Nucl. Data Tables, 1993, 54, 2'

loop_
_geom_angle_atom_site_label_1
_geom_angle_atom_site_label_2
_geom_angle_atom_site_label_3
_geom_angle
C5 P1 C4 107.37(9)
C12 P1 C4 103.38(9)
C12 P1 C5 100.61(9)
C2 C1 H1 120.03(14)
C17 C1 H1 120.03(14)
C17 C1 C2 119.9(2)
H2 C2 C1 119.85(14)
C3 C2 C1 120.3(2)
C3 C2 H2 119.85(13)
H3 C3 C2 119.88(13)
C4 C3 C2 120.2(2)
C4 C3 H3 119.88(12)
C3 C4 P1 124.67(16)
C18 C4 P1 116.52(16)
C18 C4 C3 118.8(2)
C6 C5 P1 114.05(14)
C15 C5 P1 129.80(15)
C15 C5 C6 115.93(18)
C5 C6 Cl6 119.16(16)
C7 C6 Cl6 117.96(15)
C7 C6 C5 122.86(18)
C6 C7 Cl5 120.52(16)
C8 C7 Cl5 119.81(16)
C8 C7 C6 119.68(18)
C7 C8 Cl2 120.14(16)
C16 C8 Cl2 120.52(16)
C16 C8 C7 119.33(19)
C10 C9 H9 119.87(14)
C14 C9 H9 119.87(13)
C14 C9 C10 120.3(2)
H10 C10 C9 120.16(14)
C11 C10 C9 119.7(2)
C11 C10 H10 120.16(13)
H11 C11 C10 119.43(13)
C12 C11 C10 121.1(2)
C12 C11 H11 119.43(12)
C11 C12 P1 117.57(15)
C13 C12 P1 124.05(16)
C13 C12 C11 118.36(19)
H13 C13 C12 119.86(12)
C14 C13 C12 120.3(2)
C14 C13 H13 119.86(12)
C13 C14 C9 120.2(2)
H14 C14 C9 119.88(13)
H14 C14 C13 119.88(12)
C5 C15 Cl3 121.73(16)
C16 C15 Cl3 116.60(15)
C16 C15 C5 121.65(18)
C8 C16 Cl4 119.61(16)
C15 C16 Cl4 120.08(15)
C15 C16 C8 120.31(18)
H17 C17 C1 120.13(14)
C18 C17 C1 119.7(2)
C18 C17 H17 120.13(13)
C17 C18 C4 121.0(2)
H18 C18 C4 119.52(13)
H18 C18 C17 119.52(13)

loop_
_geom_bond_atom_site_label_1
_geom_bond_atom_site_label_2
_geom_bond_distance
P1 C4 1.825(2)
P1 C5 1.864(2)
P1 C12 1.832(2)
Cl2 C8 1.719(2)
Cl3 C15 1.7319(19)
Cl4 C16 1.722(2)
Cl5 C7 1.727(2)
Cl6 C6 1.731(2)
C1 H1 0.9500
C1 C2 1.372(3)
C1 C17 1.396(3)
C2 H2 0.9500
C2 C3 1.396(3)
C3 H3 0.9500
C3 C4 1.390(3)
C4 C18 1.395(3)
C5 C6 1.405(3)
C5 C15 1.404(3)
C6 C7 1.386(3)
C7 C8 1.393(3)
C8 C16 1.383(3)
C9 H9 0.9500
C9 C10 1.383(3)
C9 C14 1.372(3)
C10 H10 0.9500
C10 C11 1.380(3)
C11 H11 0.9500
C11 C12 1.390(3)
C12 C13 1.397(3)
C13 H13 0.9500
C13 C14 1.388(3)
C14 H14 0.9500
C15 C16 1.402(3)
C17 H17 0.9500
C17 C18 1.378(3)
C18 H18 0.9500
